data_7210185
loop_
_publ_author_name
'Lieffrig, Julien'
'Pennec, Ronan Le'
'Jeannin, Olivier'
'Auban-Senzier, Pascale'
'Fourmigu\'e, Marc'

_publ_section_title
;
 Toward chiral conductors: combining halogen bonding ability and chirality
 within a single tetrathiafulvalene molecule
;
_journal_issue 22
_journal_name_full CrystEngComm
_journal_page_first 4408
_journal_paper_doi 10.1039/c3ce40393a
_journal_volume 15
_journal_year 2013
_chemical_absolute_configuration syn
_chemical_formula_moiety 'C11 H10 I2 S6'
_chemical_formula_sum 'C11 H10 I2 S6'
_chemical_formula_weight 588.35
_chemical_name_systematic
;
?
;
_space_group_IT_number 4
_symmetry_cell_setting monoclinic
_symmetry_space_group_name_Hall 'P 2yb'
_symmetry_space_group_name_H-M 'P 1 21 1'
_atom_sites_solution_hydrogens geom
_atom_sites_solution_primary direct
_atom_sites_solution_secondary difmap
_audit_creation_method SHELXL-97
_cell_angle_alpha 90.00
_cell_angle_beta 99.6650(10)
_cell_angle_gamma 90.00
_cell_formula_units_Z 2
_cell_length_a 6.5711(2)
_cell_length_b 7.2502(2)
_cell_length_c 19.0229(5)
_cell_measurement_reflns_used 30730
_cell_measurement_temperature 293(2)
_cell_measurement_theta_max 27.485
_cell_measurement_theta_min 2.910
_cell_volume 893.42(4)
_computing_cell_refinement 'Dirax/lsq (Duisenberg & Schreurs, 1989-2000)'
_computing_data_collection 'Collect (Bruker AXS BV, 1997-2004)'
_computing_data_reduction 'EvalCCD (Duisenberg & Schreurs 1990-2000)'
_computing_molecular_graphics 'Ortep-3 for Windows (Farrugia, 1997)'
_computing_publication_material 'WinGX publication routines (Farrugia, 1999)'
_computing_structure_refinement 'SHELXL-97 (Sheldrick, 1997)'
_computing_structure_solution 'SIR92 (Altomare et al., 1993)'
_diffrn_ambient_temperature 293(2)
_diffrn_detector_area_resol_mean 9
_diffrn_measured_fraction_theta_full 0.997
_diffrn_measured_fraction_theta_max 0.997
_diffrn_measurement_device '95mm CCD camera on \k-goniostat'
_diffrn_measurement_device_type KappaCCD
_diffrn_measurement_method CCD
_diffrn_radiation_monochromator 'horizonally mounted graphite crystal'
_diffrn_radiation_source 'fine-focus sealed tube'
_diffrn_radiation_type MoK\a
_diffrn_radiation_wavelength 0.71073
_diffrn_reflns_av_R_equivalents 0.0304
_diffrn_reflns_av_sigmaI/netI 0.0264
_diffrn_reflns_limit_h_max 8
_diffrn_reflns_limit_h_min -8
_diffrn_reflns_limit_k_max 8
_diffrn_reflns_limit_k_min -9
_diffrn_reflns_limit_l_max 24
_diffrn_reflns_limit_l_min -24
_diffrn_reflns_number 19753
_diffrn_reflns_theta_full 27.50
_diffrn_reflns_theta_max 27.50
_diffrn_reflns_theta_min 3.51
_exptl_absorpt_coefficient_mu 4.205
_exptl_absorpt_correction_T_max 0.630
_exptl_absorpt_correction_T_min 0.379
_exptl_absorpt_correction_type multi-scan
_exptl_absorpt_process_details
;
[Sheldrick, G.M. (2002). SADABS Bruker AXS Inc., Madison, Wisconsin, USA]
;
_exptl_crystal_colour orange
_exptl_crystal_density_diffrn 2.187
_exptl_crystal_density_method 'not measured'
_exptl_crystal_description plate
_exptl_crystal_F_000 556
_exptl_crystal_size_max 0.26
_exptl_crystal_size_mid 0.20
_exptl_crystal_size_min 0.11
_refine_diff_density_max 0.639
_refine_diff_density_min -0.532
_refine_diff_density_rms 0.080
_refine_ls_abs_structure_details 'Flack H D (1983), Acta Cryst. A39, 876-881'
_refine_ls_abs_structure_Flack -0.014(19)
_refine_ls_extinction_method none
_refine_ls_goodness_of_fit_ref 1.048
_refine_ls_hydrogen_treatment constr
_refine_ls_matrix_type full
_refine_ls_number_parameters 172
_refine_ls_number_reflns 4046
_refine_ls_number_restraints 1
_refine_ls_restrained_S_all 1.048
_refine_ls_R_factor_all 0.0373
_refine_ls_R_factor_gt 0.0260
_refine_ls_shift/su_max 0.002
_refine_ls_shift/su_mean 0.000
_refine_ls_structure_factor_coef Fsqd
_refine_ls_weighting_details 'calc w=1/[\s^2^(Fo^2^)+(0.0148P)^2^+0.8193P] where P=(Fo^2^+2Fc^2^)/3'
_refine_ls_weighting_scheme calc
_refine_ls_wR_factor_gt 0.0495
_refine_ls_wR_factor_ref 0.0530
_reflns_number_gt 3388
_reflns_number_total 4046
_reflns_threshold_expression >2sigma(I)
_cod_data_source_file c3ce40393a.txt
_cod_data_source_block mol1
_cod_original_sg_symbol_H-M 'P 21'
_cod_database_code 7210185

loop_
_symmetry_equiv_pos_as_xyz
'x, y, z'
'-x, y+1/2, -z'

loop_
_atom_site_label
_atom_site_type_symbol
_atom_site_fract_x
_atom_site_fract_y
_atom_site_fract_z
_atom_site_U_iso_or_equiv
_atom_site_adp_type
_atom_site_occupancy
_atom_site_symmetry_multiplicity
_atom_site_calc_flag
_atom_site_refinement_flags
I1 I 0.81125(4) 0.17064(5) 0.958785(14) 0.05301(8) Uani 1 1 d .
I2 I 0.67147(4) -0.32617(6) 0.911534(16) 0.06163(9) Uani 1 1 d .
S1 S 0.34494(18) 0.24466(17) 0.87118(7) 0.0560(3) Uani 1 1 d .
S2 S 0.23425(17) -0.14666(17) 0.84201(7) 0.0537(3) Uani 1 1 d .
S3 S -0.06950(18) 0.37149(18) 0.76186(6) 0.0530(3) Uani 1 1 d .
S4 S -0.19009(19) -0.01648(17) 0.73849(7) 0.0535(3) Uani 1 1 d .
S5 S -0.30011(18) 0.4980(2) 0.62022(7) 0.0589(3) Uani 1 1 d .
S6 S -0.47139(18) 0.05414(19) 0.60112(7) 0.0559(3) Uani 1 1 d .
C1 C 0.5311(6) 0.0791(6) 0.9001(2) 0.0448(10) Uani 1 1 d .
C2 C 0.4840(6) -0.0968(6) 0.8866(2) 0.0439(10) Uani 1 1 d .
C3 C 0.1681(6) 0.0860(6) 0.8241(2) 0.0455(10) Uani 1 1 d .
C4 C -0.0033(6) 0.1402(7) 0.7805(2) 0.0444(12) Uani 1 1 d .
C5 C -0.2371(7) 0.3178(7) 0.6813(2) 0.0452(10) Uani 1 1 d .
C6 C -0.2935(6) 0.1419(7) 0.6722(2) 0.0449(11) Uani 1 1 d .
C7 C -0.6308(8) 0.5767(8) 0.6878(3) 0.0685(14) Uani 1 1 d .
H7A H -0.5392 0.6714 0.7096 0.103 Uiso 1 1 calc R
H7B H -0.6161 0.4690 0.7176 0.103 Uiso 1 1 calc R
H7C H -0.7706 0.6201 0.6821 0.103 Uiso 1 1 calc R
C8 C -0.5776(7) 0.5282(7) 0.6151(3) 0.0564(12) Uani 1 1 d .
H8 H -0.6115 0.6389 0.5859 0.068 Uiso 1 1 calc R
C9 C -0.7127(7) 0.3758(8) 0.5760(3) 0.0624(14) Uani 1 1 d .
H9A H -0.8547 0.4179 0.5697 0.075 Uiso 1 1 calc R
H9B H -0.6768 0.3643 0.5288 0.075 Uiso 1 1 calc R
C10 C -0.7061(5) 0.1852(10) 0.6080(2) 0.0498(10) Uani 1 1 d .
H10 H -0.7190 0.1958 0.6584 0.060 Uiso 1 1 calc R
C11 C -0.8853(7) 0.0643(9) 0.5696(3) 0.0736(16) Uani 1 1 d .
H11A H -0.8775 -0.0561 0.5909 0.110 Uiso 1 1 calc R
H11B H -0.8746 0.0537 0.5201 0.110 Uiso 1 1 calc R
H11C H -1.0148 0.1204 0.5741 0.110 Uiso 1 1 calc R

loop_
_atom_site_aniso_label
_atom_site_aniso_U_11
_atom_site_aniso_U_22
_atom_site_aniso_U_33
_atom_site_aniso_U_23
_atom_site_aniso_U_13
_atom_site_aniso_U_12
I1 0.03649(13) 0.05403(15) 0.06194(16) -0.0035(2) -0.01078(11) -0.00060(17)
I2 0.04570(15) 0.04996(15) 0.0818(2) -0.0049(2) -0.01090(13) 0.01023(19)
S1 0.0439(6) 0.0464(6) 0.0686(8) -0.0045(5) -0.0166(6) 0.0056(5)
S2 0.0400(6) 0.0491(6) 0.0648(7) -0.0015(6) -0.0124(5) -0.0011(5)
S3 0.0424(6) 0.0510(6) 0.0589(7) -0.0025(6) -0.0104(5) 0.0009(5)
S4 0.0433(6) 0.0518(7) 0.0589(7) 0.0059(6) -0.0107(5) -0.0039(5)
S5 0.0426(6) 0.0697(8) 0.0636(8) 0.0237(7) 0.0063(5) 0.0000(6)
S6 0.0436(6) 0.0686(8) 0.0496(6) -0.0096(6) -0.0096(5) 0.0035(5)
C1 0.027(2) 0.057(3) 0.046(2) -0.007(2) -0.0058(17) 0.0049(19)
C2 0.031(2) 0.052(3) 0.044(2) 0.000(2) -0.0065(17) 0.0028(18)
C3 0.031(2) 0.052(2) 0.050(2) -0.0036(19) -0.0024(18) -0.0012(18)
C4 0.0344(19) 0.056(3) 0.039(2) 0.005(2) -0.0039(15) 0.002(2)
C5 0.037(2) 0.055(3) 0.041(2) 0.007(2) -0.0006(18) 0.009(2)
C6 0.0335(19) 0.055(4) 0.042(2) 0.002(2) -0.0071(15) 0.000(2)
C7 0.057(3) 0.073(3) 0.079(4) -0.008(3) 0.021(3) 0.001(3)
C8 0.043(3) 0.060(3) 0.064(3) 0.016(2) 0.005(2) 0.009(2)
C9 0.041(3) 0.090(4) 0.052(3) 0.012(3) -0.003(2) 0.010(3)
C10 0.0355(18) 0.070(3) 0.0407(19) -0.011(3) -0.0014(15) 0.004(3)
C11 0.039(3) 0.107(4) 0.071(3) -0.021(3) -0.004(2) -0.009(3)

loop_
_atom_type_symbol
_atom_type_description
_atom_type_scat_dispersion_real
_atom_type_scat_dispersion_imag
_atom_type_scat_source
C C 0.0033 0.0016 'International Tables Vol C Tables 4.2.6.8 and 6.1.1.4'
H H 0.0000 0.0000 'International Tables Vol C Tables 4.2.6.8 and 6.1.1.4'
S S 0.1246 0.1234 'International Tables Vol C Tables 4.2.6.8 and 6.1.1.4'
I I -0.4742 1.8119 'International Tables Vol C Tables 4.2.6.8 and 6.1.1.4'

loop_
_geom_angle_atom_site_label_1
_geom_angle_atom_site_label_2
_geom_angle_atom_site_label_3
_geom_angle
C1 S1 C3 94.5(2)
C2 S2 C3 94.4(2)
C4 S3 C5 93.5(2)
C6 S4 C4 93.4(2)
C5 S5 C8 104.4(2)
C6 S6 C10 102.5(2)
C2 C1 S1 118.3(3)
C2 C1 I1 124.3(3)
S1 C1 I1 117.3(2)
C1 C2 S2 117.4(3)
C1 C2 I2 128.0(3)
S2 C2 I2 114.6(2)
C4 C3 S2 123.7(3)
C4 C3 S1 122.3(4)
S2 C3 S1 113.9(2)
C3 C4 S3 124.0(4)
C3 C4 S4 122.7(4)
S3 C4 S4 113.2(2)
C6 C5 S5 126.8(3)
C6 C5 S3 116.2(3)
S5 C5 S3 116.9(3)
C5 C6 S6 125.7(3)
C5 C6 S4 117.9(3)
S6 C6 S4 116.4(3)
C8 C7 H7A 109.5
C8 C7 H7B 109.5
H7A C7 H7B 109.5
C8 C7 H7C 109.5
H7A C7 H7C 109.5
H7B C7 H7C 109.5
C7 C8 C9 113.9(4)
C7 C8 S5 111.0(3)
C9 C8 S5 115.7(4)
C7 C8 H8 105.0
C9 C8 H8 105.0
S5 C8 H8 105.0
C10 C9 C8 119.4(4)
C10 C9 H9A 107.5
C8 C9 H9A 107.5
C10 C9 H9B 107.5
C8 C9 H9B 107.5
H9A C9 H9B 107.0
C9 C10 C11 111.1(4)
C9 C10 S6 114.4(3)
C11 C10 S6 104.8(4)
C9 C10 H10 108.8
C11 C10 H10 108.8
S6 C10 H10 108.8
C10 C11 H11A 109.5
C10 C11 H11B 109.5
H11A C11 H11B 109.5
C10 C11 H11C 109.5
H11A C11 H11C 109.5
H11B C11 H11C 109.5

loop_
_geom_bond_atom_site_label_1
_geom_bond_atom_site_label_2
_geom_bond_distance
I1 C1 2.094(4)
I2 C2 2.076(4)
S1 C1 1.736(4)
S1 C3 1.768(4)
S2 C2 1.754(4)
S2 C3 1.761(5)
S3 C4 1.754(5)
S3 C5 1.773(4)
S4 C6 1.755(4)
S4 C4 1.762(4)
S5 C5 1.751(4)
S5 C8 1.823(5)
S6 C6 1.752(4)
S6 C10 1.835(5)
C1 C2 1.327(6)
C3 C4 1.341(5)
C5 C6 1.331(7)
C7 C8 1.525(7)
C7 H7A 0.9600
C7 H7B 0.9600
C7 H7C 0.9600
C8 C9 1.529(7)
C8 H8 0.9800
C9 C10 1.507(8)
C9 H9A 0.9700
C9 H9B 0.9700
C10 C11 1.549(7)
C10 H10 0.9800
C11 H11A 0.9600
C11 H11B 0.9600
C11 H11C 0.9600

loop_
_geom_torsion_atom_site_label_1
_geom_torsion_atom_site_label_2
_geom_torsion_atom_site_label_3
_geom_torsion_atom_site_label_4
_geom_torsion
C3 S1 C1 C2 -6.2(4)
C3 S1 C1 I1 176.8(3)
S1 C1 C2 S2 -1.2(6)
I1 C1 C2 S2 175.5(2)
S1 C1 C2 I2 178.4(2)
I1 C1 C2 I2 -4.8(7)
C3 S2 C2 C1 8.0(4)
C3 S2 C2 I2 -171.8(2)
C2 S2 C3 C4 170.0(4)
C2 S2 C3 S1 -11.8(3)
C1 S1 C3 C4 -170.5(4)
C1 S1 C3 S2 11.3(3)
S2 C3 C4 S3 -179.5(3)
S1 C3 C4 S3 2.4(6)
S2 C3 C4 S4 2.9(6)
S1 C3 C4 S4 -175.2(3)
C5 S3 C4 C3 158.8(4)
C5 S3 C4 S4 -23.4(3)
C6 S4 C4 C3 -159.6(4)
C6 S4 C4 S3 22.5(3)
C8 S5 C5 C6 67.7(5)
C8 S5 C5 S3 -116.0(3)
C4 S3 C5 C6 15.5(4)
C4 S3 C5 S5 -161.2(3)
S5 C5 C6 S6 -8.5(7)
S3 C5 C6 S6 175.1(3)
S5 C5 C6 S4 174.2(3)
S3 C5 C6 S4 -2.2(5)
C10 S6 C6 C5 -58.6(5)
C10 S6 C6 S4 118.7(3)
C4 S4 C6 C5 -12.3(4)
C4 S4 C6 S6 170.1(3)
C5 S5 C8 C7 59.8(4)
C5 S5 C8 C9 -71.9(4)
C7 C8 C9 C10 -63.3(6)
S5 C8 C9 C10 67.1(5)
C8 C9 C10 C11 167.8(4)
C8 C9 C10 S6 -73.9(5)
C6 S6 C10 C9 80.9(3)
C6 S6 C10 C11 -157.2(4)
